data_2100549
loop_
_publ_author_name
'Palatinus, Lukas'
'Dusek, Michal'
'El Bali, Brahim'
'Glaum, Robert'

_publ_contact_author_address
;
Academy of Sciences of the Czech Republic
Institute of Physics
Na Slovance 2
182 21 Praha 8
Czech Republic
;
_publ_contact_author_email palat@fzu.cz
_publ_contact_author_name 'Lukas Palatinus'
_publ_section_title
;
 The incommensurately and commensurately modulated crystal structures
 of chromium(II) diphosphate
;
_publ_section_title_footnote ' ?'
_journal_coeditor_code SN5033
_journal_date_accepted 2006-03-20
_journal_date_recd_electronic 2006-01-05
_journal_issue 4
_journal_name_full 'Acta Crystallographica Section B'
_journal_page_first 556
_journal_page_last 566
_journal_paper_category FA
_journal_paper_doi 10.1107/S0108768106010238
_journal_volume 62
_journal_year 2006
_chemical_formula_iupac 'Cr2 (P2 O7)'
_chemical_formula_structural 'Cr2 (P2 O7)'
_chemical_formula_sum 'Cr2 O7 P2'
_chemical_formula_weight 277.9
_chemical_name_common 'chromium(II) diphosphate'
_chemical_name_systematic ' ?'
_space_group_ssg_name C2/m(\a0\g)0s
_symmetry_cell_setting monoclinic
_audit_creation_method 'Jana2000 Version : 04/11/2005'
_cell_angle_alpha 90
_cell_angle_beta 108.6111
_cell_angle_gamma 90
_cell_formula_units_Z 2
_cell_length_a 7.0192
_cell_length_b 8.4063
_cell_length_c 4.6264
_cell_measurement_reflns_used 3302
_cell_measurement_temperature 298
_cell_measurement_theta_max 36.03
_cell_measurement_theta_min 4.58
_cell_modulation_dimension 1
_cell_volume 258.708
_computing_cell_refinement 'Crysalis CCD (Oxford diffraction, 2004)'
_computing_data_collection 'Crysalis CCD (Oxford diffraction, 2004)'
_computing_data_reduction 'Crysalis CCD (Oxford diffraction, 2004)'
_computing_molecular_graphics '(Diamond; Brandenburg et al., 2005)'
_computing_publication_material '(Jana2000; Petricek et al., 2000)'
_computing_structure_refinement '(Jana2000; Petricek et al., 2000)'
_computing_structure_solution '(BayMEM; van Smaalen et al., 2003)'
_diffrn_ambient_temperature 293
_diffrn_detector_area_resol_mean 8.3438
_diffrn_measured_fraction_theta_full 1.00
_diffrn_measurement_device_type 'Oxford Diffraction CCD'
_diffrn_measurement_method 'Rotation method data acquisition using \w scans'
_diffrn_radiation_monochromator graphite
_diffrn_radiation_source 'X-ray tube'
_diffrn_radiation_type 'Mo K\a'
_diffrn_radiation_wavelength 0.71073
_diffrn_reflns_av_R_equivalents 0.0183
_diffrn_reflns_av_sigmaI/netI 0.0077
_diffrn_reflns_limit_h_max 10
_diffrn_reflns_limit_h_min -10
_diffrn_reflns_limit_index_m_1_max 4
_diffrn_reflns_limit_index_m_1_min -4
_diffrn_reflns_limit_k_max 10
_diffrn_reflns_limit_k_min -10
_diffrn_reflns_limit_l_max 7
_diffrn_reflns_limit_l_min -7
_diffrn_reflns_number 20404
_diffrn_reflns_reduction_process
; Integration of the CCD images was done by program Crysalis RED
(Oxford diffraction, 2004). The same program was used for indexing of the
crystal shape, its refinement, absorption correction and data scaling.
;
_diffrn_reflns_theta_full 26.37
_diffrn_reflns_theta_max 26.37
_diffrn_reflns_theta_min 2.91
_exptl_absorpt_coefficient_mu 4.799
_exptl_absorpt_correction_T_max 0.67729
_exptl_absorpt_correction_T_min 0.43451
_exptl_absorpt_correction_type gaussian
_exptl_absorpt_process_details
;
CrysAlis RED, Oxford Diffraction Ltd., Version 1.171.27p5 beta
Analytical numeric absorption correction using a multifaceted crystal
model.
;
_exptl_crystal_colour blue
_exptl_crystal_density_diffrn 3.5667
_exptl_crystal_description column
_exptl_crystal_F_000 268
_exptl_crystal_size_max 0.14
_exptl_crystal_size_mid 0.09
_exptl_crystal_size_min 0.04
_refine_diff_density_max 0.52
_refine_diff_density_min -0.49
_refine_ls_extinction_coef 0.059(10)
_refine_ls_extinction_method 'B-C type 1 Gaussian isotropic (Becker & Coppens, 1974)'
_refine_ls_goodness_of_fit_ref 1.61
_refine_ls_number_parameters 179
_refine_ls_number_reflns 2409
_refine_ls_R_factor_all 0.0494
_refine_ls_R_factor_gt 0.0227
_refine_ls_shift/su_max 0.0070
_refine_ls_shift/su_mean 0.0008
_refine_ls_structure_factor_coef F
_refine_ls_weighting_details w=1/(\s^2^(F)+0.0004F^2^)
_refine_ls_weighting_scheme sigma
_refine_ls_wR_factor_gt 0.0411
_refine_ls_wR_factor_ref 0.0577
_reflns_number_gt 1433
_reflns_number_total 2409
_reflns_threshold_expression I>3\s(I)
_cod_data_source_file sn5033.cif
_cod_data_source_block '_alpha2-Cr2P2O7'
_cod_original_cell_volume 258.7078
_cod_database_code 2100549

loop_
_space_group_symop_ssg_id
_space_group_symop_ssg_operation_algebraic
1 x1,x2,x3,x4
2 -x1,x2,-x3,1/2-x4
3 -x1,-x2,-x3,-x4
4 x1,-x2,x3,1/2+x4
5 1/2+x1,1/2+x2,x3,x4
6 1/2-x1,1/2+x2,-x3,1/2-x4
7 1/2-x1,1/2-x2,-x3,-x4
8 1/2+x1,1/2-x2,x3,1/2+x4

loop_
_atom_site_type_symbol
_atom_site_label
_atom_site_fract_x
_atom_site_fract_y
_atom_site_fract_z
_atom_site_U_iso_or_equiv
_atom_site_adp_type
_atom_site_calc_flag
_atom_site_occupancy
P P 0.8028(13) -0.0194(14) 0.5834(10) 0.0059(2) Uani d 1
P P(a) 0.790(3) -0.015(2) 0.574(4) 0.007(3) Uani d 0.5
P P(b) 0.820(2) 0.0057(19) 0.589(4) 0.003(2) Uani d 1
O O1 0.6374(2) 0 0.2773(3) 0.0087(4) Uani d 1
O O2 1 -0.0643(3) 0.5 0.0176(6) Uani d 1
O O2(a) 1.0004(13) -0.0540(9) 0.531(2) 0.026(3) Uani d 0.5
O O3 0.80616(16) -0.14655(13) 0.7588(3) 0.0129(4) Uani d 1
O O3(a) 0.8427(15) -0.1478(14) 0.732(3) 0.029(4) Uani d 0.5
O O3(b) 0.7616(11) -0.1500(12) 0.772(2) 0.001(2) Uani d 0.5
Cr Cr 0.5 -0.18787(7) 0 0.00773(16) Uani d 1
Cr Cr(a) 0.4743(10) -0.1898(3) 0.019(2) 0.0113(14) Uani d 0.5

loop_
_atom_site_aniso_label
_atom_site_aniso_U_11
_atom_site_aniso_U_22
_atom_site_aniso_U_33
_atom_site_aniso_U_12
_atom_site_aniso_U_13
_atom_site_aniso_U_23
_atom_site_aniso_type_symbol
P 0.0056(4) 0.0059(4) 0.0047(4) -0.0003(3) -0.0004(3) 0.0001(3) P
P(a) 0.000(5) 0.007(4) 0.015(3) -0.006(3) 0.003(3) -0.014(2) P
P(b) -0.008(3) 0.002(4) 0.008(2) -0.004(3) -0.0098(19) -0.003(3) P
O1 0.0098(7) 0.0060(6) 0.0082(7) 0 -0.0002(6) 0 O
O2 0.0086(9) 0.0231(11) 0.0231(10) 0 0.0079(7) 0 O
O2(a) 0.010(3) 0.054(7) 0.022(4) 0.000(5) 0.015(3) -0.011(5) O
O3 0.0149(6) 0.0099(5) 0.0112(5) 0.0026(4) 0.0004(4) 0.0026(4) O
O3(a) 0.036(7) 0.012(5) 0.020(5) 0.012(6) -0.019(5) -0.005(4) O
O3(b) -0.003(4) 0.004(3) 0.000(3) 0.005(3) -0.004(3) -0.002(2) O
Cr 0.0083(2) 0.0047(2) 0.0072(2) 0 -0.00176(16) 0 Cr
Cr(a) 0.014(3) 0.0036(7) 0.012(2) -0.0017(8) -0.0015(17) 0.0007(9) Cr

loop_
_atom_site_displace_Fourier_atom_site_label
_atom_site_displace_Fourier_axis
_atom_site_displace_Fourier_wave_vector_seq_id
_atom_site_displace_Fourier_param_cos
_atom_site_displace_Fourier_param_sin
P x 1 0.0013(13) -0.010(2)
P y 1 0.0044(14) -0.008(2)
P z 1 0.0061(10) 0.0052(17)
P x 2 0.0023(10) 0.0019(12)
P y 2 0.0062(12) 0.0051(14)
P z 2 0.0014(8) 0.0030(9)
O1 x 1 0 0
O1 y 1 -0.00141(15) 0.00644(15)
O1 z 1 0 0
O1 x 2 0.00170(16) -0.00539(17)
O1 y 2 0 0
O1 z 2 -0.0017(2) 0.0004(2)
O2 x 1 0.0062(3) 0
O2 y 1 0 0.0109(3)
O2 z 1 0.0439(4) 0
O3 x 1 -0.01704(17) 0.00896(19)
O3 y 1 -0.00273(13) -0.00236(16)
O3 z 1 0.0155(2) -0.0150(3)
O3 x 2 -0.00256(17) -0.00714(17)
O3 y 2 0.00085(14) -0.00076(13)
O3 z 2 0.0045(3) 0.0044(2)
O3 x 3 0.00108(18) -0.00048(16)
O3 y 3 0.00017(16) -0.00096(13)
O3 z 3 -0.0022(3) -0.0006(2)
Cr x 1 0.01167(6) 0
Cr y 1 0 0.00186(12)
Cr z 1 -0.01339(8) 0
Cr x 2 0 -0.00341(5)
Cr y 2 -0.00049(12) 0
Cr z 2 0 0.00189(6)
Cr x 3 0.00077(7) 0
Cr y 3 0 -0.00032(11)
Cr z 3 -0.00131(8) 0
Cr x 4 0 0.00048(9)
Cr y 4 -0.00039(12) 0
Cr z 4 0 0.00040(10)

loop_
_atom_site_displace_special_func_atom_site_label
_atom_site_displace_special_func_sawtooth_ax
_atom_site_displace_special_func_sawtooth_ay
_atom_site_displace_special_func_sawtooth_az
_atom_site_displace_special_func_sawtooth_c
_atom_site_displace_special_func_sawtooth_w
O3 -0.0327 -0.0044 0.0057 0.69188(13) 0.9160(14)
Cr -0.0238 0 0.0133 0.25 0.9163(16)

loop_
_atom_site_Fourier_wave_vector_seq_id
_atom_site_Fourier_wave_vector_x
_atom_site_Fourier_wave_vector_z
1 -0.36100 0.47100
2 -0.72200 0.94200
3 -1.08300 1.41300
4 -1.44400 1.88400

loop_
_atom_site_occ_special_func_atom_site_label
_atom_site_occ_special_func_crenel_c
_atom_site_occ_special_func_crenel_w
P 0.8605(7) 0.4160(14)
P(a) 1.111(2) 0.0840(14)
P(b) 1.107(2) 0.0840(14)
O2 0.75 0.4160(14)
O2(a) 1.0144(11) 0.0840(14)
O3(a) 1.1659(13) 0.0840(14)
O3(b) 1.2140(11) 0.0840(14)
Cr(a) 0.7680(11) 0.0837(16)

loop_
_atom_site_U_Fourier_atom_site_label
_atom_site_U_Fourier_tens_elem
_atom_site_U_Fourier_wave_vector_seq_id
_atom_site_U_Fourier_param_cos
_atom_site_U_Fourier_param_sin
P U11 1 -0.0004(3) 0.0000(4)
P U22 1 0.0011(4) 0.0003(4)
P U33 1 0.0013(3) -0.0021(4)
P U12 1 0.0001(3) 0.0004(3)
P U13 1 0.0010(2) -0.0005(3)
P U23 1 -0.0004(2) -0.0006(3)
O3 U11 1 -0.0048(6) 0.0048(6)
O3 U22 1 0.0000(5) 0.0002(6)
O3 U33 1 -0.0004(5) 0.0027(5)
O3 U12 1 -0.0001(4) -0.0001(5)
O3 U13 1 0.0033(4) -0.0020(4)
O3 U23 1 0.0000(4) 0.0002(4)
Cr U11 1 0 -0.0005(2)
Cr U22 1 0 -0.00010(19)
Cr U33 1 0 0.0016(2)
Cr U12 1 0.00021(12) 0
Cr U13 1 0 0.00071(16)
Cr U23 1 -0.00012(12) 0
Cr U11 2 0.0017(2) 0
Cr U22 2 -0.0002(2) 0
Cr U33 2 0.0012(2) 0
Cr U12 2 0 -0.00028(12)
Cr U13 2 -0.00058(16) 0
Cr U23 2 0 -0.00009(12)

loop_
_atom_type_symbol
_atom_type_scat_dispersion_real
_atom_type_scat_dispersion_imag
_atom_type_scat_source
Cr 0.321 0.624 'International Tables Vol C Tables  4.2.6.8 and 6.1.1.1'
P 0.102 0.094 'International Tables Vol C Tables  4.2.6.8 and 6.1.1.1'
O 0.011 0.006 'International Tables Vol C Tables  4.2.6.8 and 6.1.1.1'

loop_
_cell_wave_vector_seq_id
_cell_wave_vector_x
_cell_wave_vector_y
_cell_wave_vector_z
1 -0.36100 0.00000 0.47100

loop_
_geom_angle_atom_site_label_1
_geom_angle_atom_site_label_2
_geom_angle_atom_site_label_3
_geom_angle_site_symmetry_1
_geom_angle_site_symmetry_3
_geom_angle_publ_flag
_geom_angle_max
_geom_angle_min
_geom_angle_av
O1 P O2 . . yes 109(3) 101.0(16) 105(2)
O1 P O3 . . yes 117(3) 110(5) 112(4)
O1 P O3 . 7_646 yes 69(3) 64(3) 66(3)
O1 P O3 . 2_757 yes 168(3) 163(5) 165(4)
O1 P O3 . 6_656 yes 64(3) 59(3) 62(3)
O1 P O3 . 4_555 yes 113(6) 108(5) 111(5)
O2 P O3 . . yes 109(3) 101(5) 103(4)
O2 P O3 . 7_646 yes 82(2) 69(3) 77(3)
O2 P O3 . 2_757 yes 78.1(14) 66.9(16) 72.7(17)
O2 P O3 . 6_656 yes 105(3) 90(2) 101(3)
O2 P O3 . 4_555 yes 113(4) 106(4) 111(4)
O3 P O3 . 7_646 yes 67(3) 60(3) 63(3)
O3 P O3 . 2_757 yes 57.2(14) 53.8(11) 55.9(13)
O3 P O3 . 6_656 yes 160(3) 153(3) 155(4)
O3 P O3 . 4_555 yes 115(3) 112.6(18) 114(3)
O3 P O3 4_555 . yes 115(3) 112.6(18) 114(2)
O3 P O3 4_555 7_646 yes 177(4) 170(3) 172(3)
O3 P O3 4_555 2_757 yes 84.4(14) 82.5(11) 83.2(14)
O3 P O3 4_555 6_656 yes 56(2) 53.1(16) 54(2)
O1 Cr O1 . 3_655 yes 81.67(9) 78.94(8) 79.93(9)
O1 Cr O2 . 7_645 yes 147.94(10) 138.77(12) 141.28(11)
O1 Cr O2 . 7_646 yes 100.21(15) 94.15(16) 96.19(15)
O1 Cr O3 . 1_554 yes 89.29(11) 76.40(9) 83.86(11)
O1 Cr O3 . . yes 45.31(8) 44.08(7) 44.72(7)
O1 Cr O3 . 7_646 yes 97.00(11) 92.75(11) 95.19(11)
O1 Cr O3 . 2_655 yes 125.25(10) 122.09(10) 123.75(10)
O1 Cr O3 . 2_656 yes 91.00(11) 79.29(9) 85.76(11)
O1 Cr O3 . 8_444 yes 169.20(15) 160.22(15) 165.17(15)
O1 Cr O1 3_655 . yes 81.67(9) 78.94(8) 79.93(9)
O1 Cr O2 3_655 7_645 yes 100.18(15) 94.15(16) 96.10(15)
O1 Cr O2 3_655 7_646 yes 147.89(10) 138.77(12) 141.23(11)
O1 Cr O3 3_655 1_554 yes 91.00(11) 79.29(9) 85.90(10)
O1 Cr O3 3_655 . yes 125.25(10) 122.10(10) 123.71(10)
O1 Cr O3 3_655 7_646 yes 169.21(15) 160.22(15) 165.23(15)
O1 Cr O3 3_655 2_655 yes 45.31(8) 44.09(7) 44.72(7)
O1 Cr O3 3_655 2_656 yes 89.29(11) 76.39(9) 83.72(11)
O1 Cr O3 3_655 8_444 yes 97.00(11) 92.74(11) 95.19(11)
O3 Cr O3 1_554 . yes 104.58(10) 89.55(10) 94.31(10)
O3 Cr O3 1_554 7_646 yes 84.22(14) 78.50(15) 80.28(15)
O3 Cr O3 1_554 2_655 yes 87.63(9) 74.64(9) 84.07(10)
O3 Cr O3 1_554 2_656 yes 166.7(2) 163.83(13) 165.32(14)
O3 Cr O3 1_554 8_444 yes 112.07(14) 106.52(16) 110.00(15)
O3 Cr O3 7_646 1_554 yes 84.22(14) 78.50(15) 80.28(15)
O3 Cr O3 7_646 . yes 57.02(12) 53.82(12) 54.98(12)
O3 Cr O3 7_646 2_655 yes 137.29(14) 131.45(14) 135.75(14)
O3 Cr O3 7_646 2_656 yes 112.07(14) 106.52(16) 110.06(15)
O3 Cr O3 7_646 8_444 yes 94.89(16) 91.43(16) 92.60(16)
O3 Cr O3 2_656 1_554 yes 166.7(2) 163.83(13) 165.32(14)
O3 Cr O3 2_656 . yes 87.59(9) 74.64(9) 83.96(10)
O3 Cr O3 2_656 7_646 yes 112.07(14) 106.52(16) 110.06(15)
O3 Cr O3 2_656 2_655 yes 104.58(10) 89.55(10) 94.18(10)
O3 Cr O3 2_656 8_444 yes 84.22(14) 78.50(15) 80.34(15)
O3 Cr O3 8_444 1_554 yes 112.07(14) 106.52(16) 110.00(15)
O3 Cr O3 8_444 . yes 137.29(14) 131.45(14) 135.68(14)
O3 Cr O3 8_444 7_646 yes 94.89(16) 91.43(16) 92.60(16)
O3 Cr O3 8_444 2_655 yes 57.02(12) 53.82(12) 54.95(12)
O3 Cr O3 8_444 2_656 yes 84.22(14) 78.50(15) 80.34(15)
P O2 P . 2_756 yes 155(3) 143(4) 146(4)

loop_
_geom_bond_atom_site_label_1
_geom_bond_atom_site_label_2
_geom_bond_site_symmetry_2
_geom_bond_publ_flag
_geom_bond_distance_max
_geom_bond_distance_min
_geom_bond_distance_av
P O1 . yes 1.54(5) 1.52(3) 1.53(4)
P O2 . yes 1.61(5) 1.59(7) 1.60(6)
P O3 . yes 1.55(8) 1.43(5) 1.51(7)
P O3 4_555 yes 1.57(8) 1.46(10) 1.49(8)
Cr O1 . yes 2.104(3) 2.046(2) 2.079(2)
Cr O1 3_655 yes 2.104(3) 2.046(2) 2.080(2)
Cr O3 1_554 yes 3.431(5) 2.378(5) 2.708(4)
Cr O3 7_646 yes 2.048(4) 1.981(4) 2.023(4)
Cr O3 2_656 yes 3.431(5) 2.378(5) 2.716(4)
Cr O3 8_444 yes 2.048(4) 1.981(4) 2.023(4)
